data_4303785
loop_
_publ_author_name
'Vincent J. Catalano'
'Adam L. Moore'
'Jason Shearer'
'Jineun Kim'

_publ_contact_author_address
;
Department of Chemistry
University of Nevada
Reno, NV  89557
;
_publ_contact_author_email vjc@unr.edu
_publ_contact_author_name 'Professor Vincent J. Catalano'
_publ_contact_author_phone '775 784 1329'
_publ_section_title
;
Luminescent Copper(I) Halide Butterfly Dimers Coordinated to
[Au(CH3imCH2py)2]BF4 and [Au(CH3imCH2quin)2]BF4
;
_journal_name_full 'Inorganic Chemistry'
_journal_page_first 11362
_journal_page_last 11375
_journal_paper_doi 10.1021/ic901914n
_journal_volume 48
_journal_year 2009
_chemical_formula_sum 'C28 H26 Au B0 Br2 Cu F0 N6'
_chemical_formula_weight 866.87
_chemical_name_common 7
_chemical_name_systematic ?
_space_group_IT_number 14
_symmetry_cell_setting monoclinic
_symmetry_space_group_name_Hall '-P 2ybc'
_symmetry_space_group_name_H-M 'P 1 21/c 1'
_atom_sites_solution_hydrogens geom
_atom_sites_solution_primary direct
_atom_sites_solution_secondary difmap
_audit_creation_method SHELXL-97
_audit_update_record
;
2009-09-25 # Formatted by publCIF
;
_cell_angle_alpha 90.00
_cell_angle_beta 94.0560(10)
_cell_angle_gamma 90.00
_cell_formula_units_Z 4
_cell_length_a 10.85820(10)
_cell_length_b 8.88450(10)
_cell_length_c 28.0213(4)
_cell_measurement_reflns_used 9436
_cell_measurement_temperature 100(2)
_cell_measurement_theta_max 29.74
_cell_measurement_theta_min 2.41
_cell_volume 2696.44(6)
_computing_cell_refinement 'Bruker SMART'
_computing_data_collection 'Bruker SMART'
_computing_data_reduction 'Bruker SAINT'
_computing_molecular_graphics 'Bruker SHELXTL'
_computing_publication_material 'Bruker SHELXTL'
_computing_structure_refinement 'SHELXL-97 (Sheldrick, 1997)'
_computing_structure_solution 'SHELXS-97 (Sheldrick, 1990)'
_diffrn_ambient_temperature 100(2)
_diffrn_measured_fraction_theta_full 0.999
_diffrn_measured_fraction_theta_max 0.999
_diffrn_measurement_device_type 'CCD area detector'
_diffrn_measurement_method 'phi and omega scans'
_diffrn_radiation_monochromator graphite
_diffrn_radiation_source 'fine-focus sealed tube'
_diffrn_radiation_type MoK\a
_diffrn_radiation_wavelength 0.71073
_diffrn_reflns_av_R_equivalents 0.0478
_diffrn_reflns_av_sigmaI/netI 0.0297
_diffrn_reflns_limit_h_max 14
_diffrn_reflns_limit_h_min -14
_diffrn_reflns_limit_k_max 12
_diffrn_reflns_limit_k_min -12
_diffrn_reflns_limit_l_max 37
_diffrn_reflns_limit_l_min -38
_diffrn_reflns_number 71342
_diffrn_reflns_theta_full 29.00
_diffrn_reflns_theta_max 29.00
_diffrn_reflns_theta_min 1.46
_exptl_absorpt_coefficient_mu 9.217
_exptl_absorpt_correction_T_max 0.3565
_exptl_absorpt_correction_T_min 0.2666
_exptl_absorpt_correction_type multi-scan
_exptl_absorpt_process_details SADABS
_exptl_crystal_colour red
_exptl_crystal_density_diffrn 2.135
_exptl_crystal_density_meas 0
_exptl_crystal_density_method 'not measured'
_exptl_crystal_description block
_exptl_crystal_F_000 1656
_exptl_crystal_size_max 0.20
_exptl_crystal_size_mid 0.14
_exptl_crystal_size_min 0.14
_refine_diff_density_max 1.567
_refine_diff_density_min -3.005
_refine_diff_density_rms 0.181
_refine_ls_extinction_method none
_refine_ls_goodness_of_fit_ref 1.060
_refine_ls_hydrogen_treatment constr
_refine_ls_matrix_type full
_refine_ls_number_parameters 345
_refine_ls_number_reflns 7152
_refine_ls_number_restraints 0
_refine_ls_restrained_S_all 1.060
_refine_ls_R_factor_all 0.0444
_refine_ls_R_factor_gt 0.0347
_refine_ls_shift/su_max 0.001
_refine_ls_shift/su_mean 0.000
_refine_ls_structure_factor_coef Fsqd
_refine_ls_weighting_details 'calc w=1/[\s^2^(Fo^2^)+(0.0469P)^2^+12.1352P] where P=(Fo^2^+2Fc^2^)/3'
_refine_ls_weighting_scheme calc
_refine_ls_wR_factor_gt 0.0889
_refine_ls_wR_factor_ref 0.0924
_reflns_number_gt 6148
_reflns_number_total 7152
_reflns_threshold_expression >2sigma(I)
_cod_data_source_file ic901914n_si_001_5.cif
_cod_data_source_block alm120
_cod_original_cell_volume 2696.44(5)
_cod_database_code 4303785

loop_
_symmetry_equiv_pos_as_xyz
'x, y, z'
'-x, y+1/2, -z+1/2'
'-x, -y, -z'
'x, -y-1/2, z-1/2'

loop_
_atom_site_label
_atom_site_type_symbol
_atom_site_fract_x
_atom_site_fract_y
_atom_site_fract_z
_atom_site_U_iso_or_equiv
_atom_site_adp_type
_atom_site_occupancy
_atom_site_symmetry_multiplicity
_atom_site_calc_flag
_atom_site_refinement_flags
_atom_site_disorder_assembly
_atom_site_disorder_group
Au1 Au 0.379577(16) 0.01344(2) 0.132546(6) 0.01682(6) Uani 1 1 d . . .
Cu1 Cu 0.62999(6) -0.10410(7) 0.15906(2) 0.02005(13) Uani 1 1 d . . .
Br1 Br 0.54912(5) -0.32107(6) 0.122397(19) 0.02965(13) Uani 1 1 d . . .
Br2 Br 0.73018(5) 0.10696(6) 0.129389(18) 0.02852(12) Uani 1 1 d . . .
C1 C 0.3810(4) 0.0840(6) 0.06398(16) 0.0179(9) Uani 1 1 d . . .
C2 C 0.3761(4) 0.2299(6) -0.00164(17) 0.0219(10) Uani 1 1 d . . .
H2A H 0.3810 0.3163 -0.0214 0.026 Uiso 1 1 calc R . .
C3 C 0.3479(5) 0.0891(6) -0.01620(17) 0.0221(10) Uani 1 1 d . . .
H3A H 0.3297 0.0566 -0.0482 0.027 Uiso 1 1 calc R . .
C4 C 0.3279(4) -0.1613(6) 0.02393(18) 0.0209(10) Uani 1 1 d . . .
H4A H 0.3912 -0.2102 0.0459 0.025 Uiso 1 1 calc R . .
H4B H 0.3385 -0.1998 -0.0087 0.025 Uiso 1 1 calc R . .
C5 C 0.2020(4) -0.2074(6) 0.03822(16) 0.0193(9) Uani 1 1 d . . .
C6 C 0.1084(5) -0.1024(6) 0.04686(18) 0.0235(10) Uani 1 1 d . . .
H6A H 0.1215 0.0023 0.0427 0.028 Uiso 1 1 calc R . .
C7 C -0.0024(5) -0.1551(6) 0.06140(18) 0.0241(10) Uani 1 1 d . . .
H7A H -0.0665 -0.0870 0.0680 0.029 Uiso 1 1 calc R . .
C8 C -0.0191(5) -0.3118(6) 0.06632(17) 0.0239(11) Uani 1 1 d . . .
C9 C -0.1295(5) -0.3766(7) 0.08134(19) 0.0314(13) Uani 1 1 d . . .
H9A H -0.1947 -0.3134 0.0902 0.038 Uiso 1 1 calc R . .
C10 C -0.1425(6) -0.5296(8) 0.0831(2) 0.0353(14) Uani 1 1 d . . .
H10A H -0.2174 -0.5718 0.0926 0.042 Uiso 1 1 calc R . .
C11 C -0.0469(5) -0.6242(7) 0.07124(19) 0.0320(13) Uani 1 1 d . . .
H11A H -0.0575 -0.7301 0.0728 0.038 Uiso 1 1 calc R . .
C12 C 0.0618(5) -0.5673(7) 0.05737(18) 0.0279(11) Uani 1 1 d . . .
H12A H 0.1261 -0.6333 0.0494 0.033 Uiso 1 1 calc R . .
C13 C 0.0785(5) -0.4081(6) 0.05490(17) 0.0222(10) Uani 1 1 d . . .
C14 C 0.4368(5) 0.3538(6) 0.07615(18) 0.0236(10) Uani 1 1 d . . .
H14A H 0.4377 0.3278 0.1102 0.035 Uiso 1 1 calc R . .
H14B H 0.3798 0.4378 0.0693 0.035 Uiso 1 1 calc R . .
H14C H 0.5200 0.3832 0.0684 0.035 Uiso 1 1 calc R . .
C15 C 0.3515(4) -0.0606(6) 0.19926(16) 0.0185(9) Uani 1 1 d . . .
C16 C 0.2619(5) -0.1831(6) 0.25785(17) 0.0231(10) Uani 1 1 d . . .
H16A H 0.2068 -0.2458 0.2737 0.028 Uiso 1 1 calc R . .
C17 C 0.3575(5) -0.1082(6) 0.27803(17) 0.0209(10) Uani 1 1 d . . .
H17A H 0.3830 -0.1056 0.3112 0.025 Uiso 1 1 calc R . .
C18 C 0.5249(4) 0.0576(5) 0.24883(17) 0.0174(9) Uani 1 1 d . . .
H18A H 0.5128 0.1355 0.2733 0.021 Uiso 1 1 calc R . .
H18B H 0.5407 0.1093 0.2186 0.021 Uiso 1 1 calc R . .
C19 C 0.6346(4) -0.0389(5) 0.26464(17) 0.0175(9) Uani 1 1 d . . .
C20 C 0.6834(5) -0.0347(6) 0.31240(18) 0.0240(10) Uani 1 1 d . . .
H20A H 0.6475 0.0292 0.3348 0.029 Uiso 1 1 calc R . .
C21 C 0.7823(5) -0.1224(6) 0.32656(18) 0.0265(11) Uani 1 1 d . . .
H21A H 0.8158 -0.1202 0.3588 0.032 Uiso 1 1 calc R . .
C22 C 0.8342(4) -0.2164(6) 0.29271(17) 0.0203(9) Uani 1 1 d . . .
C23 C 0.9381(5) -0.3104(7) 0.3046(2) 0.0297(12) Uani 1 1 d . . .
H23A H 0.9768 -0.3085 0.3361 0.036 Uiso 1 1 calc R . .
C24 C 0.9821(5) -0.4025(6) 0.2712(2) 0.0300(12) Uani 1 1 d . . .
H24A H 1.0503 -0.4667 0.2796 0.036 Uiso 1 1 calc R . .
C25 C 0.9271(5) -0.4032(6) 0.2244(2) 0.0301(12) Uani 1 1 d . . .
H25A H 0.9588 -0.4679 0.2012 0.036 Uiso 1 1 calc R . .
C26 C 0.8287(5) -0.3125(6) 0.21146(19) 0.0243(10) Uani 1 1 d . . .
H26A H 0.7929 -0.3147 0.1795 0.029 Uiso 1 1 calc R . .
C27 C 0.7800(4) -0.2154(5) 0.24535(17) 0.0188(9) Uani 1 1 d . . .
C28 C 0.1640(5) -0.2058(7) 0.17374(19) 0.0276(11) Uani 1 1 d . . .
H28A H 0.2038 -0.2449 0.1460 0.041 Uiso 1 1 calc R . .
H28B H 0.1090 -0.1225 0.1637 0.041 Uiso 1 1 calc R . .
H28C H 0.1160 -0.2861 0.1876 0.041 Uiso 1 1 calc R . .
N1 N 0.3967(4) 0.2247(5) 0.04752(14) 0.0196(8) Uani 1 1 d . . .
N2 N 0.3506(4) 0.0008(5) 0.02437(14) 0.0183(8) Uani 1 1 d . . .
N3 N 0.1892(4) -0.3548(5) 0.04202(14) 0.0203(8) Uani 1 1 d . . .
N4 N 0.2574(4) -0.1526(5) 0.20913(14) 0.0210(8) Uani 1 1 d . . .
N5 N 0.4132(4) -0.0345(4) 0.24175(14) 0.0166(8) Uani 1 1 d . . .
N6 N 0.6816(3) -0.1251(4) 0.23159(13) 0.0166(8) Uani 1 1 d . . .

loop_
_atom_site_aniso_label
_atom_site_aniso_U_11
_atom_site_aniso_U_22
_atom_site_aniso_U_33
_atom_site_aniso_U_23
_atom_site_aniso_U_13
_atom_site_aniso_U_12
Au1 0.01741(10) 0.02097(10) 0.01191(9) 0.00109(6) -0.00008(6) 0.00152(7)
Cu1 0.0198(3) 0.0232(3) 0.0173(3) -0.0024(2) 0.0021(2) -0.0004(2)
Br1 0.0334(3) 0.0307(3) 0.0249(2) 0.0005(2) 0.0022(2) -0.0031(2)
Br2 0.0340(3) 0.0299(3) 0.0219(2) -0.0048(2) 0.0038(2) -0.0117(2)
C1 0.014(2) 0.023(2) 0.017(2) 0.0000(18) 0.0016(17) -0.0008(18)
C2 0.019(2) 0.032(3) 0.015(2) 0.0052(19) -0.0005(18) -0.003(2)
C3 0.019(2) 0.035(3) 0.012(2) 0.0027(19) -0.0004(18) 0.001(2)
C4 0.016(2) 0.023(2) 0.024(2) -0.0025(19) 0.0017(19) -0.0013(18)
C5 0.015(2) 0.028(2) 0.015(2) -0.0015(18) -0.0046(17) -0.0052(19)
C6 0.020(2) 0.027(3) 0.022(2) -0.001(2) -0.0046(19) -0.003(2)
C7 0.017(2) 0.033(3) 0.021(2) 0.000(2) -0.0006(19) 0.000(2)
C8 0.019(2) 0.038(3) 0.014(2) 0.002(2) -0.0052(18) -0.005(2)
C9 0.022(3) 0.051(4) 0.021(2) 0.008(2) 0.000(2) -0.009(2)
C10 0.032(3) 0.054(4) 0.019(3) 0.005(2) -0.004(2) -0.015(3)
C11 0.031(3) 0.040(3) 0.024(3) 0.007(2) -0.009(2) -0.013(3)
C12 0.029(3) 0.032(3) 0.022(2) 0.003(2) -0.008(2) -0.007(2)
C13 0.022(2) 0.030(3) 0.014(2) 0.0035(19) -0.0032(18) -0.006(2)
C14 0.031(3) 0.020(2) 0.019(2) -0.0031(19) -0.001(2) -0.003(2)
C15 0.022(2) 0.019(2) 0.015(2) 0.0020(17) 0.0024(18) 0.0059(19)
C16 0.025(3) 0.025(3) 0.020(2) 0.0046(19) 0.006(2) -0.002(2)
C17 0.022(2) 0.027(3) 0.014(2) 0.0033(18) 0.0059(18) 0.005(2)
C18 0.019(2) 0.017(2) 0.017(2) -0.0010(17) 0.0035(18) -0.0011(18)
C19 0.017(2) 0.019(2) 0.017(2) -0.0005(17) 0.0024(18) -0.0030(18)
C20 0.027(3) 0.029(3) 0.017(2) -0.0011(19) 0.000(2) 0.000(2)
C21 0.025(3) 0.037(3) 0.017(2) 0.000(2) -0.0015(19) 0.003(2)
C22 0.015(2) 0.026(2) 0.020(2) 0.0032(19) -0.0011(18) -0.0025(19)
C23 0.020(3) 0.035(3) 0.033(3) 0.007(2) -0.005(2) -0.002(2)
C24 0.015(2) 0.026(3) 0.050(3) 0.003(2) 0.002(2) 0.002(2)
C25 0.020(3) 0.029(3) 0.042(3) -0.004(2) 0.004(2) -0.001(2)
C26 0.019(2) 0.027(3) 0.027(2) -0.002(2) 0.002(2) 0.000(2)
C27 0.014(2) 0.021(2) 0.022(2) 0.0015(18) 0.0011(18) -0.0044(18)
C28 0.022(3) 0.034(3) 0.026(3) 0.002(2) -0.004(2) -0.005(2)
N1 0.019(2) 0.025(2) 0.0146(18) 0.0002(16) -0.0007(15) -0.0019(16)
N2 0.0157(19) 0.025(2) 0.0142(18) -0.0003(15) 0.0009(15) -0.0017(16)
N3 0.019(2) 0.027(2) 0.0148(18) -0.0009(16) -0.0045(15) -0.0015(17)
N4 0.019(2) 0.025(2) 0.0189(19) 0.0008(16) -0.0005(16) 0.0009(16)
N5 0.0182(19) 0.0182(19) 0.0135(17) 0.0018(15) 0.0022(15) 0.0044(15)
N6 0.0141(18) 0.0198(19) 0.0159(18) 0.0024(15) -0.0004(15) -0.0014(15)

loop_
_atom_type_symbol
_atom_type_description
_atom_type_scat_dispersion_real
_atom_type_scat_dispersion_imag
_atom_type_scat_source
C C 0.0033 0.0016 'International Tables Vol C Tables 4.2.6.8 and 6.1.1.4'
H H 0.0000 0.0000 'International Tables Vol C Tables 4.2.6.8 and 6.1.1.4'
B B 0.0013 0.0007 'International Tables Vol C Tables 4.2.6.8 and 6.1.1.4'
N N 0.0061 0.0033 'International Tables Vol C Tables 4.2.6.8 and 6.1.1.4'
F F 0.0171 0.0103 'International Tables Vol C Tables 4.2.6.8 and 6.1.1.4'
Cu Cu 0.3201 1.2651 'International Tables Vol C Tables 4.2.6.8 and 6.1.1.4'
Br Br -0.2901 2.4595 'International Tables Vol C Tables 4.2.6.8 and 6.1.1.4'
Au Au -2.0133 8.8022 'International Tables Vol C Tables 4.2.6.8 and 6.1.1.4'

loop_
_geom_angle_atom_site_label_1
_geom_angle_atom_site_label_2
_geom_angle_atom_site_label_3
_geom_angle
_geom_angle_site_symmetry_1
_geom_angle_site_symmetry_3
_geom_angle_publ_flag
C1 Au1 C15 171.71(19) . . ?
C1 Au1 Cu1 106.24(13) . . ?
C15 Au1 Cu1 81.34(13) . . ?
N6 Cu1 Br1 115.14(11) . . ?
N6 Cu1 Br2 108.55(11) . . ?
Br1 Cu1 Br2 132.43(3) . . ?
N6 Cu1 Au1 117.18(11) . . ?
Br1 Cu1 Au1 82.53(2) . . ?
Br2 Cu1 Au1 94.00(2) . . ?
N1 C1 N2 104.8(4) . . ?
N1 C1 Au1 128.5(3) . . ?
N2 C1 Au1 126.2(3) . . ?
C3 C2 N1 106.8(4) . . ?
C3 C2 H2A 126.6 . . ?
N1 C2 H2A 126.6 . . ?
C2 C3 N2 106.7(4) . . ?
C2 C3 H3A 126.6 . . ?
N2 C3 H3A 126.6 . . ?
N2 C4 C5 114.9(4) . . ?
N2 C4 H4A 108.5 . . ?
C5 C4 H4A 108.5 . . ?
N2 C4 H4B 108.5 . . ?
C5 C4 H4B 108.5 . . ?
H4A C4 H4B 107.5 . . ?
N3 C5 C6 123.9(5) . . ?
N3 C5 C4 113.2(4) . . ?
C6 C5 C4 122.9(5) . . ?
C7 C6 C5 118.7(5) . . ?
C7 C6 H6A 120.6 . . ?
C5 C6 H6A 120.6 . . ?
C6 C7 C8 118.9(5) . . ?
C6 C7 H7A 120.5 . . ?
C8 C7 H7A 120.5 . . ?
C7 C8 C13 118.1(5) . . ?
C7 C8 C9 123.0(5) . . ?
C13 C8 C9 118.9(5) . . ?
C10 C9 C8 120.3(6) . . ?
C10 C9 H9A 119.8 . . ?
C8 C9 H9A 119.8 . . ?
C9 C10 C11 120.7(6) . . ?
C9 C10 H10A 119.7 . . ?
C11 C10 H10A 119.7 . . ?
C12 C11 C10 121.2(6) . . ?
C12 C11 H11A 119.4 . . ?
C10 C11 H11A 119.4 . . ?
C11 C12 C13 119.7(6) . . ?
C11 C12 H12A 120.2 . . ?
C13 C12 H12A 120.2 . . ?
N3 C13 C8 122.6(5) . . ?
N3 C13 C12 118.2(5) . . ?
C8 C13 C12 119.2(5) . . ?
N1 C14 H14A 109.5 . . ?
N1 C14 H14B 109.5 . . ?
H14A C14 H14B 109.5 . . ?
N1 C14 H14C 109.5 . . ?
H14A C14 H14C 109.5 . . ?
H14B C14 H14C 109.5 . . ?
N5 C15 N4 105.0(4) . . ?
N5 C15 Au1 131.6(4) . . ?
N4 C15 Au1 123.4(4) . . ?
C17 C16 N4 107.0(4) . . ?
C17 C16 H16A 126.5 . . ?
N4 C16 H16A 126.5 . . ?
C16 C17 N5 107.1(4) . . ?
C16 C17 H17A 126.4 . . ?
N5 C17 H17A 126.4 . . ?
N5 C18 C19 110.6(4) . . ?
N5 C18 H18A 109.5 . . ?
C19 C18 H18A 109.5 . . ?
N5 C18 H18B 109.5 . . ?
C19 C18 H18B 109.5 . . ?
H18A C18 H18B 108.1 . . ?
N6 C19 C20 122.8(5) . . ?
N6 C19 C18 117.1(4) . . ?
C20 C19 C18 120.1(4) . . ?
C21 C20 C19 119.9(5) . . ?
C21 C20 H20A 120.1 . . ?
C19 C20 H20A 120.1 . . ?
C20 C21 C22 119.2(5) . . ?
C20 C21 H21A 120.4 . . ?
C22 C21 H21A 120.4 . . ?
C21 C22 C27 117.9(4) . . ?
C21 C22 C23 122.5(5) . . ?
C27 C22 C23 119.6(5) . . ?
C24 C23 C22 120.4(5) . . ?
C24 C23 H23A 119.8 . . ?
C22 C23 H23A 119.8 . . ?
C23 C24 C25 120.0(5) . . ?
C23 C24 H24A 120.0 . . ?
C25 C24 H24A 120.0 . . ?
C26 C25 C24 121.2(5) . . ?
C26 C25 H25A 119.4 . . ?
C24 C25 H25A 119.4 . . ?
C25 C26 C27 120.3(5) . . ?
C25 C26 H26A 119.8 . . ?
C27 C26 H26A 119.8 . . ?
N6 C27 C26 119.4(4) . . ?
N6 C27 C22 122.2(4) . . ?
C26 C27 C22 118.4(5) . . ?
N4 C28 H28A 109.5 . . ?
N4 C28 H28B 109.5 . . ?
H28A C28 H28B 109.5 . . ?
N4 C28 H28C 109.5 . . ?
H28A C28 H28C 109.5 . . ?
H28B C28 H28C 109.5 . . ?
C1 N1 C2 110.9(4) . . ?
C1 N1 C14 125.8(4) . . ?
C2 N1 C14 123.2(4) . . ?
C1 N2 C3 110.8(4) . . ?
C1 N2 C4 125.2(4) . . ?
C3 N2 C4 124.0(4) . . ?
C5 N3 C13 117.7(4) . . ?
C15 N4 C16 110.2(4) . . ?
C15 N4 C28 124.1(4) . . ?
C16 N4 C28 125.7(4) . . ?
C15 N5 C17 110.7(4) . . ?
C15 N5 C18 124.9(4) . . ?
C17 N5 C18 124.4(4) . . ?
C19 N6 C27 118.1(4) . . ?
C19 N6 Cu1 122.6(3) . . ?
C27 N6 Cu1 118.6(3) . . ?

loop_
_geom_bond_atom_site_label_1
_geom_bond_atom_site_label_2
_geom_bond_distance
_geom_bond_site_symmetry_2
_geom_bond_publ_flag
Au1 C1 2.022(5) . ?
Au1 C15 2.025(5) . ?
Au1 Cu1 2.9581(6) . ?
Cu1 N6 2.078(4) . ?
Cu1 Br1 2.3270(8) . ?
Cu1 Br2 2.3493(8) . ?
C1 N1 1.347(6) . ?
C1 N2 1.355(6) . ?
C2 C3 1.345(7) . ?
C2 N1 1.381(6) . ?
C2 H2A 0.9500 . ?
C3 N2 1.380(6) . ?
C3 H3A 0.9500 . ?
C4 N2 1.461(6) . ?
C4 C5 1.508(6) . ?
C4 H4A 0.9900 . ?
C4 H4B 0.9900 . ?
C5 N3 1.323(7) . ?
C5 C6 1.413(7) . ?
C6 C7 1.379(7) . ?
C6 H6A 0.9500 . ?
C7 C8 1.412(8) . ?
C7 H7A 0.9500 . ?
C8 C13 1.415(8) . ?
C8 C9 1.420(7) . ?
C9 C10 1.368(9) . ?
C9 H9A 0.9500 . ?
C10 C11 1.394(9) . ?
C10 H10A 0.9500 . ?
C11 C12 1.365(8) . ?
C11 H11A 0.9500 . ?
C12 C13 1.428(8) . ?
C12 H12A 0.9500 . ?
C13 N3 1.364(6) . ?
C14 N1 1.449(6) . ?
C14 H14A 0.9800 . ?
C14 H14B 0.9800 . ?
C14 H14C 0.9800 . ?
C15 N5 1.344(6) . ?
C15 N4 1.352(6) . ?
C16 C17 1.326(7) . ?
C16 N4 1.389(6) . ?
C16 H16A 0.9500 . ?
C17 N5 1.383(6) . ?
C17 H17A 0.9500 . ?
C18 N5 1.466(6) . ?
C18 C19 1.509(7) . ?
C18 H18A 0.9900 . ?
C18 H18B 0.9900 . ?
C19 N6 1.331(6) . ?
C19 C20 1.404(7) . ?
C20 C21 1.363(8) . ?
C20 H20A 0.9500 . ?
C21 C22 1.411(7) . ?
C21 H21A 0.9500 . ?
C22 C27 1.413(7) . ?
C22 C23 1.424(7) . ?
C23 C24 1.355(8) . ?
C23 H23A 0.9500 . ?
C24 C25 1.404(9) . ?
C24 H24A 0.9500 . ?
C25 C26 1.366(8) . ?
C25 H25A 0.9500 . ?
C26 C27 1.413(7) . ?
C26 H26A 0.9500 . ?
C27 N6 1.370(6) . ?
C28 N4 1.447(7) . ?
C28 H28A 0.9800 . ?
C28 H28B 0.9800 . ?
C28 H28C 0.9800 . ?

loop_
_geom_torsion_atom_site_label_1
_geom_torsion_atom_site_label_2
_geom_torsion_atom_site_label_3
_geom_torsion_atom_site_label_4
_geom_torsion
_geom_torsion_site_symmetry_1
_geom_torsion_site_symmetry_2
_geom_torsion_site_symmetry_3
_geom_torsion_site_symmetry_4
_geom_torsion_publ_flag
C1 Au1 Cu1 N6 161.45(19) . . . . ?
C15 Au1 Cu1 N6 -22.01(19) . . . . ?
C1 Au1 Cu1 Br1 -84.07(14) . . . . ?
C15 Au1 Cu1 Br1 92.47(14) . . . . ?
C1 Au1 Cu1 Br2 48.22(15) . . . . ?
C15 Au1 Cu1 Br2 -135.24(15) . . . . ?
C15 Au1 C1 N1 106.6(13) . . . . ?
Cu1 Au1 C1 N1 -97.9(4) . . . . ?
C15 Au1 C1 N2 -64.6(15) . . . . ?
Cu1 Au1 C1 N2 91.0(4) . . . . ?
N1 C2 C3 N2 0.6(5) . . . . ?
N2 C4 C5 N3 -173.7(4) . . . . ?
N2 C4 C5 C6 6.0(7) . . . . ?
N3 C5 C6 C7 1.8(7) . . . . ?
C4 C5 C6 C7 -177.8(5) . . . . ?
C5 C6 C7 C8 -1.1(7) . . . . ?
C6 C7 C8 C13 -1.5(7) . . . . ?
C6 C7 C8 C9 179.6(5) . . . . ?
C7 C8 C9 C10 176.7(5) . . . . ?
C13 C8 C9 C10 -2.2(7) . . . . ?
C8 C9 C10 C11 1.3(8) . . . . ?
C9 C10 C11 C12 -0.2(9) . . . . ?
C10 C11 C12 C13 0.0(8) . . . . ?
C7 C8 C13 N3 3.7(7) . . . . ?
C9 C8 C13 N3 -177.4(4) . . . . ?
C7 C8 C13 C12 -177.0(5) . . . . ?
C9 C8 C13 C12 1.9(7) . . . . ?
C11 C12 C13 N3 178.5(5) . . . . ?
C11 C12 C13 C8 -0.8(7) . . . . ?
C1 Au1 C15 N5 -151.5(12) . . . . ?
Cu1 Au1 C15 N5 52.2(4) . . . . ?
C1 Au1 C15 N4 28.0(16) . . . . ?
Cu1 Au1 C15 N4 -128.4(4) . . . . ?
N4 C16 C17 N5 -1.2(6) . . . . ?
N5 C18 C19 N6 74.6(5) . . . . ?
N5 C18 C19 C20 -105.8(5) . . . . ?
N6 C19 C20 C21 -0.6(8) . . . . ?
C18 C19 C20 C21 179.8(5) . . . . ?
C19 C20 C21 C22 0.0(8) . . . . ?
C20 C21 C22 C27 -0.3(8) . . . . ?
C20 C21 C22 C23 179.5(5) . . . . ?
C21 C22 C23 C24 177.7(5) . . . . ?
C27 C22 C23 C24 -2.4(8) . . . . ?
C22 C23 C24 C25 1.5(8) . . . . ?
C23 C24 C25 C26 -0.2(8) . . . . ?
C24 C25 C26 C27 0.0(8) . . . . ?
C25 C26 C27 N6 179.8(5) . . . . ?
C25 C26 C27 C22 -0.9(7) . . . . ?
C21 C22 C27 N6 1.2(7) . . . . ?
C23 C22 C27 N6 -178.6(4) . . . . ?
C21 C22 C27 C26 -178.0(5) . . . . ?
C23 C22 C27 C26 2.1(7) . . . . ?
N2 C1 N1 C2 0.2(5) . . . . ?
Au1 C1 N1 C2 -172.4(3) . . . . ?
N2 C1 N1 C14 -176.4(4) . . . . ?
Au1 C1 N1 C14 11.0(7) . . . . ?
C3 C2 N1 C1 -0.5(6) . . . . ?
C3 C2 N1 C14 176.2(4) . . . . ?
N1 C1 N2 C3 0.1(5) . . . . ?
Au1 C1 N2 C3 173.0(3) . . . . ?
N1 C1 N2 C4 178.2(4) . . . . ?
Au1 C1 N2 C4 -9.0(7) . . . . ?
C2 C3 N2 C1 -0.4(5) . . . . ?
C2 C3 N2 C4 -178.5(4) . . . . ?
C5 C4 N2 C1 79.1(6) . . . . ?
C5 C4 N2 C3 -103.1(5) . . . . ?
C6 C5 N3 C13 0.2(7) . . . . ?
C4 C5 N3 C13 179.9(4) . . . . ?
C8 C13 N3 C5 -3.0(7) . . . . ?
C12 C13 N3 C5 177.7(4) . . . . ?
N5 C15 N4 C16 -0.1(5) . . . . ?
Au1 C15 N4 C16 -179.7(3) . . . . ?
N5 C15 N4 C28 177.8(4) . . . . ?
Au1 C15 N4 C28 -1.8(7) . . . . ?
C17 C16 N4 C15 0.9(6) . . . . ?
C17 C16 N4 C28 -177.0(5) . . . . ?
N4 C15 N5 C17 -0.7(5) . . . . ?
Au1 C15 N5 C17 178.9(4) . . . . ?
N4 C15 N5 C18 178.6(4) . . . . ?
Au1 C15 N5 C18 -1.9(7) . . . . ?
C16 C17 N5 C15 1.2(6) . . . . ?
C16 C17 N5 C18 -178.0(4) . . . . ?
C19 C18 N5 C15 -112.6(5) . . . . ?
C19 C18 N5 C17 66.6(5) . . . . ?
C20 C19 N6 C27 1.4(7) . . . . ?
C18 C19 N6 C27 -179.0(4) . . . . ?
C20 C19 N6 Cu1 -169.0(4) . . . . ?
C18 C19 N6 Cu1 10.6(6) . . . . ?
C26 C27 N6 C19 177.5(4) . . . . ?
C22 C27 N6 C19 -1.8(7) . . . . ?
C26 C27 N6 Cu1 -11.7(6) . . . . ?
C22 C27 N6 Cu1 169.1(3) . . . . ?
Br1 Cu1 N6 C19 -122.0(3) . . . . ?
Br2 Cu1 N6 C19 77.4(4) . . . . ?
Au1 Cu1 N6 C19 -27.4(4) . . . . ?
Br1 Cu1 N6 C27 67.7(3) . . . . ?
Br2 Cu1 N6 C27 -93.0(3) . . . . ?
Au1 Cu1 N6 C27 162.2(3) . . . . ?
